data_4133638
loop_
_publ_author_name
'Tuo, De-Hui'
'Liu, Wei'
'Wang, Xue-Yuan'
'Wang, Xu-Dong'
'Ao, Yu-Fei'
'Wang, Qi-Qiang'
'Li, Zhi-Yan'
'Wang, De-Xian'

_publ_section_title
;
 Toward Anion-\p Interactions Directed Self-Assembly with Predesigned Dual
 Macrocyclic Receptors and Dianions.
;
_journal_issue 2
_journal_name_full 'Journal of the American Chemical Society'
_journal_page_first 1118
_journal_page_last 1125
_journal_paper_doi 10.1021/jacs.8b12018
_journal_volume 141
_journal_year 2019
_chemical_formula_moiety 'C48 H20 Cl4 N12 O12, 4(C3 H7 N O), 2(C2 H3 N)'
_chemical_formula_sum 'C64 H54 Cl4 N18 O16'
_chemical_formula_weight 1473.05
_space_group_crystal_system triclinic
_space_group_IT_number 2
_space_group_name_Hall '-P 1'
_space_group_name_H-M_alt 'P -1'
_atom_sites_solution_hydrogens mixed
_audit_creation_date 2017-01-12
_audit_creation_method
;
Olex2 1.2
(compiled 2016.11.30 svn.r3356 for OlexSys, GUI svn.r5289)
;
_audit_update_record
;
????
;
_cell_angle_alpha 82.49(3)
_cell_angle_beta 67.68(3)
_cell_angle_gamma 67.96(2)
_cell_formula_units_Z 1
_cell_length_a 12.036(5)
_cell_length_b 12.274(6)
_cell_length_c 13.289(5)
_cell_measurement_reflns_used 5313
_cell_measurement_temperature 173.1500
_cell_measurement_theta_max 31.2119
_cell_measurement_theta_min 1.6567
_cell_volume 1683.2(13)
_computing_cell_refinement 'CrystalClear (Rigaku Inc., 2007)'
_computing_data_collection 'CrystalClear (Rigaku Inc., 2007)'
_computing_data_reduction 'CrystalClear (Rigaku Inc., 2007)'
_computing_molecular_graphics 'Olex2 (Dolomanov et al., 2009)'
_computing_publication_material 'CIFTAB (Sheldrick, 2013)'
_computing_structure_refinement 'ShelXL (Sheldrick, 2015)'
_computing_structure_solution
;
'SHELXT (Sheldrick, 2015)'
;
_diffrn_ambient_temperature 173.1500
_diffrn_detector_area_resol_mean 28.5714
_diffrn_measured_fraction_theta_full 0.997
_diffrn_measured_fraction_theta_max 0.997
_diffrn_measurement_device
;
Saturn724+ (2x2 bin mode)
;
_diffrn_measurement_device_details
;
AFC10: Fixed Chi 2 circle
;
_diffrn_measurement_device_type 'Saturn724+ CCD'
_diffrn_measurement_method '\w scans at fixed \c = 45\%'
_diffrn_orient_matrix_type d*Trek
_diffrn_orient_matrix_UB_11 0.0410
_diffrn_orient_matrix_UB_12 -0.0862
_diffrn_orient_matrix_UB_13 -0.0108
_diffrn_orient_matrix_UB_21 -0.0070
_diffrn_orient_matrix_UB_22 0.0208
_diffrn_orient_matrix_UB_23 0.0851
_diffrn_orient_matrix_UB_31 -0.0811
_diffrn_orient_matrix_UB_32 -0.0054
_diffrn_orient_matrix_UB_33 -0.0042
_diffrn_radiation_detector CCD
_diffrn_radiation_monochromator graphite
_diffrn_radiation_type MoK\a
_diffrn_radiation_wavelength 0.71073
_diffrn_reflns_av_unetI/netI 0.0809
_diffrn_reflns_Laue_measured_fraction_full 0.997
_diffrn_reflns_Laue_measured_fraction_max 0.997
_diffrn_reflns_limit_h_max 14
_diffrn_reflns_limit_h_min -13
_diffrn_reflns_limit_k_max 14
_diffrn_reflns_limit_k_min -14
_diffrn_reflns_limit_l_max 15
_diffrn_reflns_limit_l_min -11
_diffrn_reflns_number 6040
_diffrn_reflns_point_group_measured_fraction_full 0.997
_diffrn_reflns_point_group_measured_fraction_max 0.997
_diffrn_reflns_theta_full 25.199
_diffrn_reflns_theta_max 25.199
_diffrn_reflns_theta_min 1.790
_diffrn_source 'Sealed Tube'
_diffrn_source_current 30.0000
_diffrn_source_power 1.5000
_diffrn_source_voltage 50.0000
_exptl_absorpt_coefficient_mu 0.259
_exptl_absorpt_correction_T_max 1.0000
_exptl_absorpt_correction_T_min 0.4909
_exptl_absorpt_correction_type multi-scan
_exptl_absorpt_process_details 'CrystalClear (Rigaku Inc., 2007)'
_exptl_crystal_colour Colorless
_exptl_crystal_density_diffrn 1.453
_exptl_crystal_description plate
_exptl_crystal_F_000 760
_exptl_crystal_size_max 0.34
_exptl_crystal_size_mid 0.19
_exptl_crystal_size_min 0.03
_refine_diff_density_max 0.740
_refine_diff_density_min -0.435
_refine_diff_density_rms 0.105
_refine_ls_extinction_method none
_refine_ls_goodness_of_fit_ref 1.774
_refine_ls_hydrogen_treatment constr
_refine_ls_matrix_type full
_refine_ls_number_parameters 465
_refine_ls_number_reflns 6040
_refine_ls_number_restraints 0
_refine_ls_restrained_S_all 1.774
_refine_ls_R_factor_all 0.1525
_refine_ls_R_factor_gt 0.1334
_refine_ls_shift/su_max 0.001
_refine_ls_shift/su_mean 0.000
_refine_ls_structure_factor_coef Fsqd
_refine_ls_weighting_details 'w=1/[\s^2^(Fo^2^)+(0.1000P)^2^] where P=(Fo^2^+2Fc^2^)/3'
_refine_ls_weighting_scheme calc
_refine_ls_wR_factor_gt 0.3218
_refine_ls_wR_factor_ref 0.3341
_reflns_Friedel_coverage 0.000
_reflns_number_gt 4853
_reflns_number_total 6040
_reflns_threshold_expression 'I > 2\s(I)'
_cod_data_source_file ja8b12018_si_003.cif
_cod_data_source_block sa3316
_cod_original_cell_volume 1683.3(13)
_cod_database_code 4133638
_shelx_shelxl_version_number 2014/7
_shelx_space_group_comment
;
The symmetry employed for this shelxl refinement is uniquely defined
by the following loop, which should always be used as a source of
symmetry information in preference to the above space-group names.
They are only intended as comments.
;
_diffrn_number_total 7622
_olex2_refinement_description
;
1. Twinned data refinement
 Scales: 0.849(4) 0.151(4)
2. Fixed Uiso
 At 1.2 times of:
  All C(H) groups
 At 1.5 times of:
  All C(H,H,H) groups
3.a Riding coordinates:
 C31(H31A,H31B,H31C)
3.b Aromatic/amide H refined with riding coordinates:
 C5(H5), C7(H7), C9(H9), C14(H14), C16(H16), C17(H17), C18(H18), C21(H21),
 C23(H23), C24(H24), C30(H30), C27(H27)
3.c Idealised Me refined as rotating group:
 C28(H28A,H28B,H28C), C29(H29A,H29B,H29C), C25(H25A,H25B,H25C), C26(H26A,H26B,
 H26C)
;
_olex2_submission_special_instructions 'No special instructions were received'

loop_
_space_group_symop_operation_xyz
'x, y, z'
'-x, -y, -z'

loop_
_atom_site_label
_atom_site_type_symbol
_atom_site_fract_x
_atom_site_fract_y
_atom_site_fract_z
_atom_site_U_iso_or_equiv
_atom_site_adp_type
_atom_site_occupancy
_atom_site_site_symmetry_order
_atom_site_calc_flag
_atom_site_refinement_flags_posn
Cl1 Cl 0.65914(19) 0.58471(17) 0.43360(16) 0.0739(6) Uani 1 1 d .
Cl2 Cl -0.30258(15) 0.98287(16) 0.19316(16) 0.0649(5) Uani 1 1 d .
O1 O 0.0387(4) 1.0853(4) 0.2103(4) 0.0523(11) Uani 1 1 d .
O2 O 0.4399(4) 0.9374(3) 0.2742(4) 0.0537(11) Uani 1 1 d .
O3 O 0.4734(4) 0.5815(3) 0.1690(3) 0.0487(10) Uani 1 1 d .
O4 O 0.1452(4) 0.7573(4) 0.0132(4) 0.0523(11) Uani 1 1 d .
O5 O 0.5674(4) 0.7162(4) -0.3002(4) 0.0647(13) Uani 1 1 d .
O6 O 0.7109(4) 0.5935(4) -0.2271(3) 0.0539(11) Uani 1 1 d .
N1 N 0.5427(5) 0.7713(5) 0.3448(4) 0.0527(13) Uani 1 1 d .
N2 N 0.5529(5) 0.5861(4) 0.2960(4) 0.0509(13) Uani 1 1 d .
N3 N 0.4555(4) 0.7634(4) 0.2131(4) 0.0429(11) Uani 1 1 d .
N4 N -0.0606(4) 0.8697(4) 0.0906(4) 0.0477(12) Uani 1 1 d .
N5 N -0.1167(4) 1.0370(4) 0.1965(4) 0.0474(12) Uani 1 1 d .
N6 N 0.1063(4) 0.9205(4) 0.1049(4) 0.0457(12) Uani 1 1 d .
C1 C 0.4801(5) 0.8190(5) 0.2759(5) 0.0453(14) Uani 1 1 d .
C2 C 0.5763(6) 0.6553(6) 0.3461(5) 0.0524(15) Uani 1 1 d .
C3 C 0.4945(5) 0.6476(5) 0.2277(5) 0.0440(13) Uani 1 1 d .
C4 C 0.4358(5) 0.6337(5) 0.0815(5) 0.0421(13) Uani 1 1 d .
C5 C 0.5319(5) 0.6289(5) -0.0196(5) 0.0426(13) Uani 1 1 d .
H5 H 0.6181 0.5982 -0.0272 0.051 Uiso 1 1 calc R
C6 C 0.4950(5) 0.6718(5) -0.1104(5) 0.0434(13) Uani 1 1 d .
C7 C 0.3649(5) 0.7178(5) -0.0979(5) 0.0435(13) Uani 1 1 d .
H7 H 0.3394 0.7470 -0.1569 0.052 Uiso 1 1 calc R
C8 C 0.2766(5) 0.7183(5) 0.0039(5) 0.0454(14) Uani 1 1 d .
C9 C 0.3085(5) 0.6779(5) 0.0949(5) 0.0454(14) Uani 1 1 d .
H9 H 0.2453 0.6806 0.1630 0.054 Uiso 1 1 calc R
C10 C 0.0605(5) 0.8533(5) 0.0736(5) 0.0412(13) Uani 1 1 d .
C11 C -0.1429(5) 0.9613(5) 0.1555(5) 0.0470(14) Uani 1 1 d .
C12 C 0.0109(6) 1.0109(5) 0.1683(5) 0.0456(14) Uani 1 1 d .
C13 C 0.1701(5) 1.0729(5) 0.1786(5) 0.0490(15) Uani 1 1 d .
C14 C 0.2411(5) 1.0015(5) 0.2389(5) 0.0444(14) Uani 1 1 d .
H14 H 0.2072 0.9563 0.2954 0.053 Uiso 1 1 calc R
C15 C 0.3645(5) 1.0001(5) 0.2116(5) 0.0446(14) Uani 1 1 d .
C16 C 0.4155(5) 1.0670(5) 0.1288(6) 0.0524(16) Uani 1 1 d .
H16 H 0.4987 1.0646 0.1121 0.063 Uiso 1 1 calc R
C17 C 0.3407(6) 1.1384(5) 0.0701(6) 0.0554(16) Uani 1 1 d .
H17 H 0.3735 1.1853 0.0150 0.066 Uiso 1 1 calc R
C18 C 0.2171(6) 1.1397(5) 0.0939(6) 0.0510(15) Uani 1 1 d .
H18 H 0.1678 1.1846 0.0534 0.061 Uiso 1 1 calc R
C19 C 0.5907(5) 0.6648(5) -0.2214(5) 0.0477(14) Uani 1 1 d .
C20 C 0.8128(6) 0.5790(6) -0.3284(5) 0.0502(15) Uani 1 1 d .
C21 C 0.8545(5) 0.4825(6) -0.3900(5) 0.0491(15) Uani 1 1 d .
H21 H 0.8101 0.4306 -0.3700 0.059 Uiso 1 1 calc R
C22 C 0.9657(6) 0.4607(5) -0.4846(5) 0.0502(15) Uani 1 1 d .
C23 C 1.0155(6) 0.3595(6) -0.5528(5) 0.0543(16) Uani 1 1 d .
H23 H 0.9734 0.3059 -0.5353 0.065 Uiso 1 1 calc R
C24 C 1.1249(6) 0.3407(6) -0.6437(6) 0.0581(17) Uani 1 1 d .
H24 H 1.1573 0.2739 -0.6867 0.070 Uiso 1 1 calc R
O39 O 1.0084(7) 0.7626(6) 0.2927(6) 0.100(2) Uani 1 1 d .
N8 N 0.8277(7) 0.8670(6) 0.4260(6) 0.082(2) Uani 1 1 d .
C28 C 0.8945(12) 0.9306(9) 0.4538(9) 0.114(4) Uani 1 1 d .
H28A H 0.8563 1.0133 0.4434 0.171 Uiso 1 1 calc GR
H28B H 0.9835 0.9033 0.4078 0.171 Uiso 1 1 calc GR
H28C H 0.8872 0.9168 0.5285 0.171 Uiso 1 1 calc GR
C29 C 0.6910(9) 0.8945(9) 0.4875(8) 0.097(3) Uani 1 1 d .
H29A H 0.6773 0.8819 0.5635 0.145 Uiso 1 1 calc GR
H29B H 0.6609 0.8445 0.4631 0.145 Uiso 1 1 calc GR
H29C H 0.6448 0.9751 0.4766 0.145 Uiso 1 1 calc GR
C30 C 0.8923(9) 0.7889(8) 0.3489(7) 0.084(2) Uani 1 1 d .
H30 H 0.8482 0.7488 0.3341 0.101 Uiso 1 1 calc R
O38 O 0.7535(5) 0.6309(5) 0.0673(5) 0.0848(17) Uani 1 1 d .
N7 N 0.8987(6) 0.5267(5) 0.1429(5) 0.0693(17) Uani 1 1 d .
C25 C 0.9934(9) 0.5301(10) 0.1806(9) 0.105(3) Uani 1 1 d .
H25A H 0.9867 0.4884 0.2477 0.158 Uiso 1 1 calc GR
H25B H 0.9801 0.6103 0.1923 0.158 Uiso 1 1 calc GR
H25C H 1.0773 0.4939 0.1273 0.158 Uiso 1 1 calc GR
C26 C 0.8794(10) 0.4185(8) 0.1482(10) 0.114(4) Uani 1 1 d .
H26A H 0.9280 0.3785 0.0791 0.171 Uiso 1 1 calc GR
H26B H 0.7898 0.4335 0.1659 0.171 Uiso 1 1 calc GR
H26C H 0.9073 0.3703 0.2032 0.171 Uiso 1 1 calc GR
C27 C 0.8330(8) 0.6223(7) 0.1035(7) 0.077(2) Uani 1 1 d .
H27 H 0.8505 0.6898 0.1040 0.092 Uiso 1 1 calc R
N9 N 0.2427(7) 0.7567(8) 0.4634(6) 0.094(2) Uani 1 1 d .
C31 C 0.3295(8) 0.7311(8) 0.6172(7) 0.083(2) Uani 1 1 d .
H31A H 0.4160 0.7303 0.5866 0.124 Uiso 1 1 d R
H31B H 0.3285 0.6589 0.6547 0.124 Uiso 1 1 d R
H31C H 0.2768 0.7960 0.6674 0.124 Uiso 1 1 d R
C32 C 0.2807(7) 0.7430(8) 0.5324(7) 0.073(2) Uani 1 1 d .

loop_
_atom_site_aniso_label
_atom_site_aniso_U_11
_atom_site_aniso_U_22
_atom_site_aniso_U_33
_atom_site_aniso_U_23
_atom_site_aniso_U_13
_atom_site_aniso_U_12
Cl1 0.0751(12) 0.0685(12) 0.0793(13) 0.0093(10) -0.0480(11) -0.0092(9)
Cl2 0.0369(8) 0.0678(11) 0.0918(13) 0.0016(9) -0.0273(8) -0.0165(7)
O1 0.035(2) 0.042(2) 0.081(3) -0.012(2) -0.023(2) -0.0084(17)
O2 0.056(3) 0.040(2) 0.078(3) -0.003(2) -0.042(2) -0.0103(19)
O3 0.051(2) 0.037(2) 0.055(2) -0.0005(19) -0.023(2) -0.0096(18)
O4 0.041(2) 0.053(3) 0.069(3) -0.011(2) -0.024(2) -0.0145(19)
O5 0.049(3) 0.078(3) 0.059(3) 0.012(2) -0.023(2) -0.014(2)
O6 0.042(2) 0.055(3) 0.058(3) 0.005(2) -0.017(2) -0.0119(19)
N1 0.050(3) 0.052(3) 0.060(3) 0.002(3) -0.031(3) -0.011(2)
N2 0.053(3) 0.042(3) 0.055(3) 0.002(2) -0.025(3) -0.008(2)
N3 0.040(2) 0.039(3) 0.051(3) 0.002(2) -0.017(2) -0.014(2)
N4 0.036(3) 0.051(3) 0.063(3) 0.001(3) -0.024(2) -0.016(2)
N5 0.032(2) 0.040(3) 0.065(3) 0.006(2) -0.016(2) -0.010(2)
N6 0.041(3) 0.036(3) 0.060(3) -0.005(2) -0.022(2) -0.009(2)
C1 0.035(3) 0.044(3) 0.058(4) 0.005(3) -0.019(3) -0.015(2)
C2 0.044(3) 0.050(4) 0.062(4) 0.002(3) -0.025(3) -0.010(3)
C3 0.042(3) 0.041(3) 0.042(3) 0.002(3) -0.011(3) -0.011(2)
C4 0.049(3) 0.033(3) 0.050(3) 0.000(2) -0.019(3) -0.019(2)
C5 0.040(3) 0.028(3) 0.060(4) -0.001(3) -0.022(3) -0.008(2)
C6 0.047(3) 0.038(3) 0.045(3) -0.002(3) -0.016(3) -0.015(2)
C7 0.036(3) 0.038(3) 0.055(3) -0.014(3) -0.014(3) -0.009(2)
C8 0.038(3) 0.035(3) 0.066(4) -0.008(3) -0.018(3) -0.013(2)
C9 0.041(3) 0.040(3) 0.053(4) -0.001(3) -0.012(3) -0.016(2)
C10 0.042(3) 0.043(3) 0.045(3) 0.005(3) -0.020(3) -0.018(2)
C11 0.037(3) 0.052(4) 0.063(4) 0.009(3) -0.026(3) -0.022(3)
C12 0.042(3) 0.047(3) 0.051(3) 0.001(3) -0.018(3) -0.018(3)
C13 0.034(3) 0.040(3) 0.070(4) -0.006(3) -0.017(3) -0.009(2)
C14 0.036(3) 0.034(3) 0.061(4) -0.011(3) -0.015(3) -0.010(2)
C15 0.043(3) 0.038(3) 0.053(3) -0.003(3) -0.022(3) -0.008(2)
C16 0.038(3) 0.041(3) 0.086(5) 0.003(3) -0.028(3) -0.017(3)
C17 0.054(4) 0.037(3) 0.083(5) 0.008(3) -0.032(4) -0.020(3)
C18 0.052(4) 0.034(3) 0.069(4) -0.008(3) -0.028(3) -0.008(3)
C19 0.038(3) 0.040(3) 0.059(4) -0.010(3) -0.014(3) -0.008(2)
C20 0.039(3) 0.052(4) 0.050(3) 0.011(3) -0.016(3) -0.010(3)
C21 0.040(3) 0.049(4) 0.053(4) 0.003(3) -0.013(3) -0.014(3)
C22 0.043(3) 0.047(4) 0.059(4) 0.002(3) -0.019(3) -0.015(3)
C23 0.044(3) 0.051(4) 0.060(4) -0.003(3) -0.014(3) -0.013(3)
C24 0.051(4) 0.061(4) 0.065(4) -0.006(3) -0.023(3) -0.019(3)
O39 0.094(5) 0.097(5) 0.106(5) 0.025(4) -0.045(4) -0.027(4)
N8 0.085(5) 0.057(4) 0.088(5) -0.008(4) -0.026(4) -0.012(3)
C28 0.160(11) 0.086(7) 0.120(8) 0.013(6) -0.058(8) -0.066(7)
C29 0.093(7) 0.090(7) 0.088(6) 0.008(5) -0.019(5) -0.028(5)
C30 0.081(6) 0.081(6) 0.078(6) 0.009(5) -0.031(5) -0.017(5)
O38 0.066(3) 0.095(4) 0.099(4) 0.016(3) -0.044(3) -0.024(3)
N7 0.059(4) 0.060(4) 0.085(4) -0.005(3) -0.031(3) -0.011(3)
C25 0.090(7) 0.132(9) 0.117(8) 0.016(7) -0.057(6) -0.051(6)
C26 0.089(7) 0.064(6) 0.170(10) -0.022(6) -0.026(7) -0.020(5)
C27 0.076(5) 0.071(5) 0.094(6) 0.020(4) -0.043(5) -0.031(4)
N9 0.076(5) 0.136(7) 0.088(5) 0.000(5) -0.032(4) -0.053(5)
C31 0.071(5) 0.079(6) 0.086(6) -0.013(5) -0.028(5) -0.009(4)
C32 0.056(4) 0.083(6) 0.081(5) -0.012(4) -0.018(4) -0.029(4)

loop_
_atom_type_symbol
_atom_type_description
_atom_type_scat_dispersion_real
_atom_type_scat_dispersion_imag
_atom_type_scat_source
C C 0.0033 0.0016 'International Tables Vol C Tables 4.2.6.8 and 6.1.1.4'
H H 0.0000 0.0000 'International Tables Vol C Tables 4.2.6.8 and 6.1.1.4'
Cl Cl 0.1484 0.1585 'International Tables Vol C Tables 4.2.6.8 and 6.1.1.4'
N N 0.0061 0.0033 'International Tables Vol C Tables 4.2.6.8 and 6.1.1.4'
O O 0.0106 0.0060 'International Tables Vol C Tables 4.2.6.8 and 6.1.1.4'

loop_
_geom_angle_atom_site_label_1
_geom_angle_atom_site_label_2
_geom_angle_atom_site_label_3
_geom_angle
_geom_angle_site_symmetry_1
_geom_angle_site_symmetry_3
C12 O1 C13 118.4(5) . .
C1 O2 C15 119.7(4) . .
C3 O3 C4 118.1(4) . .
C10 O4 C8 119.1(4) . .
C19 O6 C20 118.4(5) . .
C2 N1 C1 111.0(5) . .
C2 N2 C3 110.5(5) . .
C1 N3 C3 112.5(5) . .
C10 N4 C11 112.4(5) . .
C11 N5 C12 112.6(5) . .
C10 N6 C12 111.4(5) . .
N1 C1 O2 113.4(5) . .
N3 C1 O2 119.2(5) . .
N3 C1 N1 127.4(6) . .
N1 C2 Cl1 114.5(5) . .
N2 C2 Cl1 115.1(5) . .
N2 C2 N1 130.3(6) . .
N2 C3 O3 114.0(5) . .
N3 C3 O3 118.0(5) . .
N3 C3 N2 127.9(6) . .
C5 C4 O3 117.8(5) . .
C9 C4 O3 119.9(5) . .
C9 C4 C5 122.1(5) . .
C4 C5 C6 118.2(5) . .
C5 C6 C19 121.8(5) . .
C7 C6 C5 120.3(5) . .
C7 C6 C19 117.8(5) . .
C8 C7 C6 117.8(5) . .
C7 C8 O4 116.7(5) . .
C7 C8 C9 123.7(5) . .
C9 C8 O4 119.5(5) . .
C4 C9 C8 117.8(5) . .
N4 C10 O4 113.4(5) . .
N4 C10 N6 128.7(6) . .
N6 C10 O4 117.8(5) . .
N4 C11 Cl2 116.5(4) . .
N5 C11 Cl2 115.8(5) . .
N5 C11 N4 127.8(5) . .
O1 C12 N5 113.3(5) . .
O1 C12 N6 119.9(5) . .
N6 C12 N5 126.9(6) . .
C14 C13 O1 119.0(6) . .
C18 C13 O1 117.7(5) . .
C18 C13 C14 123.2(5) . .
C15 C14 C13 117.2(6) . .
C14 C15 O2 121.0(5) . .
C16 C15 O2 116.7(5) . .
C16 C15 C14 122.0(5) . .
C15 C16 C17 119.2(5) . .
C18 C17 C16 120.2(6) . .
C13 C18 C17 118.2(6) . .
O5 C19 O6 122.8(6) . .
O5 C19 C6 125.2(5) . .
O6 C19 C6 112.0(5) . .
C21 C20 O6 119.5(6) . .
C21 C20 C24 121.9(6) . 2_764
C24 C20 O6 118.3(6) 2_764 .
C20 C21 C22 119.7(6) . .
C21 C22 C22 120.5(7) . 2_764
C21 C22 C23 122.4(6) . .
C22 C22 C23 117.1(7) 2_764 .
C24 C23 C22 120.6(6) . .
C23 C24 C20 120.2(7) . 2_764
C29 N8 C28 118.3(8) . .
C30 N8 C28 118.9(9) . .
C30 N8 C29 122.7(9) . .
O39 C30 N8 125.8(10) . .
C26 N7 C25 118.2(8) . .
C27 N7 C25 119.7(8) . .
C27 N7 C26 122.1(8) . .
O38 C27 N7 126.5(9) . .
N9 C32 C31 177.2(10) . .

loop_
_geom_bond_atom_site_label_1
_geom_bond_atom_site_label_2
_geom_bond_distance
_geom_bond_site_symmetry_2
Cl1 C2 1.751(6) .
Cl2 C11 1.713(6) .
O1 C12 1.327(7) .
O1 C13 1.425(7) .
O2 C1 1.349(7) .
O2 C15 1.411(7) .
O3 C3 1.342(7) .
O3 C4 1.398(7) .
O4 C8 1.430(7) .
O4 C10 1.341(7) .
O5 C19 1.221(7) .
O6 C19 1.361(7) .
O6 C20 1.412(7) .
N1 C1 1.342(7) .
N1 C2 1.325(8) .
N2 C2 1.310(8) .
N2 C3 1.340(7) .
N3 C1 1.318(7) .
N3 C3 1.333(7) .
N4 C10 1.325(7) .
N4 C11 1.325(8) .
N5 C11 1.321(8) .
N5 C12 1.352(7) .
N6 C10 1.327(7) .
N6 C12 1.347(8) .
C4 C5 1.391(8) .
C4 C9 1.368(8) .
C5 C6 1.412(8) .
C6 C7 1.401(8) .
C6 C19 1.476(8) .
C7 C8 1.365(8) .
C8 C9 1.381(8) .
C13 C14 1.384(8) .
C13 C18 1.373(9) .
C14 C15 1.382(8) .
C15 C16 1.375(8) .
C16 C17 1.396(8) .
C17 C18 1.392(9) .
C20 C21 1.349(9) .
C20 C24 1.385(9) 2_764
C21 C22 1.409(8) .
C22 C22 1.421(12) 2_764
C22 C23 1.430(9) .
C23 C24 1.372(9) .
C24 C20 1.385(9) 2_764
O39 C30 1.243(10) .
N8 C28 1.471(12) .
N8 C29 1.457(11) .
N8 C30 1.290(11) .
O38 C27 1.192(9) .
N7 C25 1.424(10) .
N7 C26 1.421(11) .
N7 C27 1.316(9) .
N9 C32 1.140(10) .
C31 C32 1.425(12) .

loop_
_geom_torsion_atom_site_label_1
_geom_torsion_atom_site_label_2
_geom_torsion_atom_site_label_3
_geom_torsion_atom_site_label_4
_geom_torsion
_geom_torsion_site_symmetry_1
_geom_torsion_site_symmetry_4
O1 C13 C14 C15 -174.3(5) . .
O1 C13 C18 C17 172.9(5) . .
O2 C15 C16 C17 -174.7(5) . .
O3 C4 C5 C6 174.4(5) . .
O3 C4 C9 C8 -173.9(5) . .
O4 C8 C9 C4 175.5(5) . .
O6 C20 C21 C22 -172.4(5) . .
C1 O2 C15 C14 67.2(7) . .
C1 O2 C15 C16 -118.2(6) . .
C1 N1 C2 Cl1 179.9(4) . .
C1 N1 C2 N2 -3.3(10) . .
C1 N3 C3 O3 179.3(5) . .
C1 N3 C3 N2 0.0(8) . .
C2 N1 C1 O2 177.9(5) . .
C2 N1 C1 N3 -2.0(9) . .
C2 N2 C3 O3 176.6(5) . .
C2 N2 C3 N3 -4.0(9) . .
C3 O3 C4 C5 89.3(6) . .
C3 O3 C4 C9 -96.5(6) . .
C3 N2 C2 Cl1 -177.3(4) . .
C3 N2 C2 N1 5.9(10) . .
C3 N3 C1 O2 -176.5(5) . .
C3 N3 C1 N1 3.4(8) . .
C4 O3 C3 N2 -168.0(5) . .
C4 O3 C3 N3 12.6(7) . .
C4 C5 C6 C7 0.0(8) . .
C4 C5 C6 C19 -176.9(5) . .
C5 C4 C9 C8 0.1(8) . .
C5 C6 C7 C8 -0.6(8) . .
C5 C6 C19 O5 -167.4(6) . .
C5 C6 C19 O6 12.3(8) . .
C6 C7 C8 O4 -175.4(5) . .
C6 C7 C8 C9 1.1(9) . .
C7 C6 C19 O5 15.6(9) . .
C7 C6 C19 O6 -164.7(5) . .
C7 C8 C9 C4 -0.8(9) . .
C8 O4 C10 N4 -169.6(5) . .
C8 O4 C10 N6 12.7(8) . .
C9 C4 C5 C6 0.3(8) . .
C10 O4 C8 C7 -117.7(6) . .
C10 O4 C8 C9 65.6(7) . .
C10 N4 C11 Cl2 -174.2(4) . .
C10 N4 C11 N5 4.5(9) . .
C10 N6 C12 O1 177.8(5) . .
C10 N6 C12 N5 -2.1(8) . .
C11 N4 C10 O4 176.4(5) . .
C11 N4 C10 N6 -6.2(9) . .
C11 N5 C12 O1 -179.1(5) . .
C11 N5 C12 N6 0.9(9) . .
C12 O1 C13 C14 -90.3(7) . .
C12 O1 C13 C18 94.4(7) . .
C12 N5 C11 Cl2 176.5(4) . .
C12 N5 C11 N4 -2.2(9) . .
C12 N6 C10 O4 -177.6(5) . .
C12 N6 C10 N4 5.1(9) . .
C13 O1 C12 N5 -174.6(5) . .
C13 O1 C12 N6 5.5(8) . .
C13 C14 C15 O2 174.8(5) . .
C13 C14 C15 C16 0.5(9) . .
C14 C13 C18 C17 -2.2(9) . .
C14 C15 C16 C17 -0.1(9) . .
C15 O2 C1 N1 -175.4(5) . .
C15 O2 C1 N3 4.6(8) . .
C15 C16 C17 C18 -1.4(9) . .
C16 C17 C18 C13 2.5(9) . .
C18 C13 C14 C15 0.8(9) . .
C19 O6 C20 C21 -99.4(7) . .
C19 O6 C20 C24 87.0(7) . 2_764
C19 C6 C7 C8 176.4(5) . .
C20 O6 C19 O5 0.2(9) . .
C20 O6 C19 C6 -179.5(5) . .
C20 C21 C22 C22 0.2(11) . 2_764
C20 C21 C22 C23 179.4(6) . .
C21 C22 C23 C24 -179.3(6) . .
C22 C22 C23 C24 -0.1(10) 2_764 .
C22 C23 C24 C20 -1.1(10) . 2_764
C24 C20 C21 C22 1.0(9) 2_764 .
C28 N8 C30 O39 -1.4(13) . .
C29 N8 C30 O39 179.1(8) . .
C25 N7 C27 O38 178.3(9) . .
C26 N7 C27 O38 -1.0(14) . .

loop_
_twin_individual_id
_twin_individual_mass_fraction_refined
1 0.849(4)
2 0.151(4)
